data_4028568
loop_
_publ_author_name
'Monica C\^ircu'
'Albert Soran'
'Niculina Daniela H\(adade'
'Monica Rednic'
'Anamaria Terec'
'Ion Grosu'

_publ_section_title
;
 Cryptands with 1,3,5-Tris(1',3'-dioxan-2'-yl)-benzene Units: Synthesis
 and Structural Investigations
;
_journal_name_full 'Journal of Organic Chemistry'
_journal_page_first 8722
_journal_page_last 8729
_journal_paper_doi 10.1021/jo401432y
_journal_volume 78
_journal_year 2013
_chemical_formula_moiety 'C36 H48 O9, C H Cl3'
_chemical_formula_sum 'C37 H49 Cl3 O9'
_chemical_formula_weight 744.11
_chemical_name_systematic
; 
 ? 
;
_space_group_IT_number 148
_symmetry_cell_setting rhombohedral
_symmetry_space_group_name_Hall '-R 3'
_symmetry_space_group_name_H-M 'R -3 :H'
_atom_sites_solution_hydrogens geom
_atom_sites_solution_primary direct
_atom_sites_solution_secondary difmap
_audit_creation_method SHELXL-97
_cell_angle_alpha 90.00
_cell_angle_beta 90.00
_cell_angle_gamma 120.00
_cell_formula_units_Z 6
_cell_length_a 12.5910(7)
_cell_length_b 12.5910(7)
_cell_length_c 43.157(5)
_cell_measurement_reflns_used 4056
_cell_measurement_temperature 297(2)
_cell_measurement_theta_max 25.15
_cell_measurement_theta_min 2.66
_cell_volume 5925.2(8)
_computing_cell_refinement 'Bruker SMART'
_computing_data_collection 'Bruker SMART'
_computing_data_reduction 'Bruker SAINT'
_computing_molecular_graphics 'Bruker SHELXTL'
_computing_publication_material 'Bruker SHELXTL'
_computing_structure_refinement 'Bruker SHELXTL'
_computing_structure_solution 'Bruker SHELXTL'
_diffrn_ambient_temperature 297(2)
_diffrn_measured_fraction_theta_full 1.000
_diffrn_measured_fraction_theta_max 1.000
_diffrn_measurement_device_type 'CCD area detector'
_diffrn_measurement_method 'phi and omega scans'
_diffrn_radiation_monochromator graphite
_diffrn_radiation_source 'fine-focus sealed tube'
_diffrn_radiation_type MoK\a
_diffrn_radiation_wavelength 0.71073
_diffrn_reflns_av_R_equivalents 0.0441
_diffrn_reflns_av_sigmaI/netI 0.0318
_diffrn_reflns_limit_h_max 14
_diffrn_reflns_limit_h_min -14
_diffrn_reflns_limit_k_max 14
_diffrn_reflns_limit_k_min -14
_diffrn_reflns_limit_l_max 51
_diffrn_reflns_limit_l_min -51
_diffrn_reflns_number 14367
_diffrn_reflns_theta_full 25.00
_diffrn_reflns_theta_max 25.00
_diffrn_reflns_theta_min 1.93
_exptl_absorpt_coefficient_mu 0.282
_exptl_absorpt_correction_T_max 0.9202
_exptl_absorpt_correction_T_min 0.8884
_exptl_absorpt_correction_type multi-scan
_exptl_absorpt_process_details 'Bruker, 2001.'
_exptl_crystal_colour colourless
_exptl_crystal_density_diffrn 1.251
_exptl_crystal_description block
_exptl_crystal_F_000 2364
_exptl_crystal_size_max 0.43
_exptl_crystal_size_mid 0.37
_exptl_crystal_size_min 0.30
_refine_diff_density_max 0.441
_refine_diff_density_min -0.356
_refine_diff_density_rms 0.046
_refine_ls_extinction_method none
_refine_ls_goodness_of_fit_ref 1.150
_refine_ls_hydrogen_treatment constr
_refine_ls_matrix_type full
_refine_ls_number_parameters 150
_refine_ls_number_reflns 2325
_refine_ls_number_restraints 0
_refine_ls_restrained_S_all 1.150
_refine_ls_R_factor_all 0.1043
_refine_ls_R_factor_gt 0.0871
_refine_ls_shift/su_max 0.002
_refine_ls_shift/su_mean 0.001
_refine_ls_structure_factor_coef Fsqd
_refine_ls_weighting_details 'calc w=1/[\s^2^(Fo^2^)+(0.0406P)^2^+24.3483P] where P=(Fo^2^+2Fc^2^)/3'
_refine_ls_weighting_scheme calc
_refine_ls_wR_factor_gt 0.1650
_refine_ls_wR_factor_ref 0.1734
_reflns_number_gt 1924
_reflns_number_total 2325
_reflns_threshold_expression >2sigma(I)
_cod_data_source_file jo401432y_si_002.cif
_cod_data_source_block 122alb
_cod_original_sg_symbol_H-M 'R -3'
_cod_database_code 4028568

loop_
_symmetry_equiv_pos_as_xyz
'x, y, z'
'-y, x-y, z'
'-x+y, -x, z'
'x+2/3, y+1/3, z+1/3'
'-y+2/3, x-y+1/3, z+1/3'
'-x+y+2/3, -x+1/3, z+1/3'
'x+1/3, y+2/3, z+2/3'
'-y+1/3, x-y+2/3, z+2/3'
'-x+y+1/3, -x+2/3, z+2/3'
'-x, -y, -z'
'y, -x+y, -z'
'x-y, x, -z'
'-x+2/3, -y+1/3, -z+1/3'
'y+2/3, -x+y+1/3, -z+1/3'
'x-y+2/3, x+1/3, -z+1/3'
'-x+1/3, -y+2/3, -z+2/3'
'y+1/3, -x+y+2/3, -z+2/3'
'x-y+1/3, x+2/3, -z+2/3'

loop_
_atom_site_label
_atom_site_type_symbol
_atom_site_fract_x
_atom_site_fract_y
_atom_site_fract_z
_atom_site_U_iso_or_equiv
_atom_site_adp_type
_atom_site_occupancy
_atom_site_symmetry_multiplicity
_atom_site_calc_flag
_atom_site_refinement_flags
C1 C 0.1674(3) 0.2651(3) 0.11624(9) 0.0431(9) Uani 1 1 d .
C2 C 0.2973(4) 0.2790(4) 0.07451(10) 0.0580(11) Uani 1 1 d .
H2A H 0.2506 0.1919 0.0701 0.070 Uiso 1 1 calc R
H2B H 0.3825 0.3074 0.0696 0.070 Uiso 1 1 calc R
C3 C 0.2510(4) 0.3459(4) 0.05396(10) 0.0636(11) Uani 1 1 d .
C4 C 0.1211(4) 0.3044(4) 0.06520(10) 0.0624(11) Uani 1 1 d .
H4A H 0.0889 0.3492 0.0541 0.075 Uiso 1 1 calc R
H4B H 0.0688 0.2178 0.0607 0.075 Uiso 1 1 calc R
C5 C 0.3325(4) 0.4847(4) 0.05775(13) 0.0873(16) Uani 1 1 d .
H5A H 0.4149 0.5088 0.0517 0.131 Uiso 1 1 calc R
H5B H 0.3319 0.5066 0.0790 0.131 Uiso 1 1 calc R
H5C H 0.3020 0.5258 0.0449 0.131 Uiso 1 1 calc R
C6 C 0.2479(5) 0.3079(5) 0.02035(11) 0.0965(17) Uani 1 1 d .
H6A H 0.2192 0.3506 0.0075 0.145 Uiso 1 1 calc R
H6B H 0.1936 0.2212 0.0184 0.145 Uiso 1 1 calc R
H6C H 0.3289 0.3281 0.0140 0.145 Uiso 1 1 calc R
C7 C 0.0811(3) 0.1259(3) 0.11631(8) 0.0386(8) Uani 1 1 d .
C8 C 0.1247(3) 0.0447(3) 0.11657(8) 0.0408(8) Uani 1 1 d .
H8 H 0.2088 0.0748 0.1169 0.049 Uiso 1 1 calc R
C9 C 0.1809(3) 0.3217(3) 0.14791(9) 0.0492(9) Uani 1 1 d .
H9A H 0.2264 0.4104 0.1461 0.059 Uiso 1 1 calc R
H9B H 0.1004 0.2979 0.1562 0.059 Uiso 1 1 calc R
C10 C 0.1918(3) 0.2549(3) 0.19880(9) 0.0530(10) Uani 1 1 d .
H10A H 0.1591 0.3079 0.2041 0.064 Uiso 1 1 calc R
H10B H 0.2558 0.2698 0.2136 0.064 Uiso 1 1 calc R
C11 C 0.0915(3) 0.1232(3) 0.20082(8) 0.0432(8) Uani 1 1 d .
C12 C 0.1215(3) 0.0311(3) 0.20084(8) 0.0446(9) Uani 1 1 d .
H12 H 0.2036 0.0522 0.2009 0.054 Uiso 1 1 calc R
C13 C 0.3333 0.6667 0.94524(19) 0.070(2) Uani 1 3 d S
H13 H 0.3333 0.6667 0.9225 0.084 Uiso 1 3 calc SR
Cl1 Cl 0.35197(17) 0.54566(16) 0.95705(5) 0.1363(8) Uani 1 1 d .
O1 O 0.2872(2) 0.2977(2) 0.10656(6) 0.0475(7) Uani 1 1 d .
O2 O 0.1189(2) 0.3245(2) 0.09774(6) 0.0496(7) Uani 1 1 d .
O3 O 0.2428(2) 0.2836(2) 0.16835(6) 0.0496(7) Uani 1 1 d .

loop_
_atom_site_aniso_label
_atom_site_aniso_U_11
_atom_site_aniso_U_22
_atom_site_aniso_U_33
_atom_site_aniso_U_23
_atom_site_aniso_U_13
_atom_site_aniso_U_12
C1 0.0305(18) 0.0306(17) 0.068(2) 0.0046(16) 0.0029(16) 0.0147(15)
C2 0.045(2) 0.046(2) 0.082(3) 0.009(2) 0.017(2) 0.0223(18)
C3 0.061(3) 0.056(3) 0.075(3) 0.018(2) 0.014(2) 0.030(2)
C4 0.058(3) 0.055(2) 0.073(3) 0.015(2) 0.002(2) 0.028(2)
C5 0.069(3) 0.059(3) 0.131(5) 0.039(3) 0.024(3) 0.030(2)
C6 0.102(4) 0.115(5) 0.076(4) 0.020(3) 0.016(3) 0.056(4)
C7 0.0331(18) 0.0346(18) 0.047(2) 0.0020(15) 0.0000(15) 0.0164(15)
C8 0.0274(17) 0.0359(18) 0.058(2) 0.0025(16) 0.0003(15) 0.0153(15)
C9 0.0383(19) 0.0296(18) 0.077(3) -0.0030(18) -0.0025(18) 0.0153(16)
C10 0.045(2) 0.041(2) 0.066(3) -0.0108(19) -0.0107(19) 0.0162(18)
C11 0.041(2) 0.0388(19) 0.048(2) -0.0024(16) -0.0008(16) 0.0185(16)
C12 0.0363(19) 0.046(2) 0.050(2) 0.0014(17) -0.0012(16) 0.0202(17)
C13 0.075(3) 0.075(3) 0.060(5) 0.000 0.000 0.0375(16)
Cl1 0.1282(15) 0.1111(13) 0.1834(19) 0.0650(13) 0.0237(13) 0.0702(12)
O1 0.0305(12) 0.0361(13) 0.0729(18) 0.0051(12) 0.0049(12) 0.0145(11)
O2 0.0421(14) 0.0374(13) 0.0737(18) 0.0069(12) 0.0002(12) 0.0231(11)
O3 0.0350(13) 0.0432(14) 0.0657(17) 0.0021(12) -0.0031(12) 0.0160(11)

loop_
_atom_type_symbol
_atom_type_description
_atom_type_scat_dispersion_real
_atom_type_scat_dispersion_imag
_atom_type_scat_source
C C 0.0033 0.0016 'International Tables Vol C Tables 4.2.6.8 and 6.1.1.4'
H H 0.0000 0.0000 'International Tables Vol C Tables 4.2.6.8 and 6.1.1.4'
O O 0.0106 0.0060 'International Tables Vol C Tables 4.2.6.8 and 6.1.1.4'
Cl Cl 0.1484 0.1585 'International Tables Vol C Tables 4.2.6.8 and 6.1.1.4'

loop_
_geom_angle_atom_site_label_1
_geom_angle_atom_site_label_2
_geom_angle_atom_site_label_3
_geom_angle
_geom_angle_site_symmetry_1
_geom_angle_site_symmetry_3
O1 C1 O2 110.9(3) . .
O1 C1 C9 106.1(3) . .
O2 C1 C9 103.6(3) . .
O1 C1 C7 112.1(3) . .
O2 C1 C7 110.9(3) . .
C9 C1 C7 112.7(3) . .
O1 C2 C3 112.6(3) . .
O1 C2 H2A 109.1 . .
C3 C2 H2A 109.1 . .
O1 C2 H2B 109.1 . .
C3 C2 H2B 109.1 . .
H2A C2 H2B 107.8 . .
C6 C3 C2 109.7(4) . .
C6 C3 C4 109.9(4) . .
C2 C3 C4 105.4(3) . .
C6 C3 C5 111.0(4) . .
C2 C3 C5 110.2(4) . .
C4 C3 C5 110.5(4) . .
O2 C4 C3 111.4(3) . .
O2 C4 H4A 109.4 . .
C3 C4 H4A 109.4 . .
O2 C4 H4B 109.4 . .
C3 C4 H4B 109.4 . .
H4A C4 H4B 108.0 . .
C3 C5 H5A 109.5 . .
C3 C5 H5B 109.5 . .
H5A C5 H5B 109.5 . .
C3 C5 H5C 109.5 . .
H5A C5 H5C 109.5 . .
H5B C5 H5C 109.5 . .
C3 C6 H6A 109.5 . .
C3 C6 H6B 109.5 . .
H6A C6 H6B 109.5 . .
C3 C6 H6C 109.5 . .
H6A C6 H6C 109.5 . .
H6B C6 H6C 109.5 . .
C8 C7 C8 118.9(3) . 2
C8 C7 C1 122.0(3) . .
C8 C7 C1 119.1(3) 2 .
C7 C8 C7 121.1(3) . 3
C7 C8 H8 119.5 . .
C7 C8 H8 119.5 3 .
O3 C9 C1 110.9(3) . .
O3 C9 H9A 109.5 . .
C1 C9 H9A 109.5 . .
O3 C9 H9B 109.5 . .
C1 C9 H9B 109.5 . .
H9A C9 H9B 108.1 . .
O3 C10 C11 110.9(3) . .
O3 C10 H10A 109.5 . .
C11 C10 H10A 109.5 . .
O3 C10 H10B 109.5 . .
C11 C10 H10B 109.5 . .
H10A C10 H10B 108.1 . .
C12 C11 C12 118.6(4) 2 .
C12 C11 C10 121.8(3) 2 .
C12 C11 C10 119.5(3) . .
C11 C12 C11 121.4(4) 3 .
C11 C12 H12 119.3 3 .
C11 C12 H12 119.3 . .
Cl1 C13 Cl1 111.7(2) 3_565 2_665
Cl1 C13 Cl1 111.7(2) 3_565 .
Cl1 C13 Cl1 111.7(2) 2_665 .
Cl1 C13 H13 107.1 3_565 .
Cl1 C13 H13 107.1 2_665 .
Cl1 C13 H13 107.1 . .
C1 O1 C2 114.2(3) . .
C1 O2 C4 113.9(3) . .
C9 O3 C10 114.0(3) . .

loop_
_geom_bond_atom_site_label_1
_geom_bond_atom_site_label_2
_geom_bond_distance
_geom_bond_site_symmetry_2
C1 O1 1.414(4) .
C1 O2 1.424(4) .
C1 C9 1.511(5) .
C1 C7 1.532(4) .
C2 O1 1.420(5) .
C2 C3 1.525(6) .
C2 H2A 0.9700 .
C2 H2B 0.9700 .
C3 C6 1.522(6) .
C3 C4 1.526(6) .
C3 C5 1.530(6) .
C4 O2 1.430(5) .
C4 H4A 0.9700 .
C4 H4B 0.9700 .
C5 H5A 0.9600 .
C5 H5B 0.9600 .
C5 H5C 0.9600 .
C6 H6A 0.9600 .
C6 H6B 0.9600 .
C6 H6C 0.9600 .
C7 C8 1.381(4) .
C7 C8 1.389(4) 2
C8 C7 1.389(4) 3
C8 H8 0.9300 .
C9 O3 1.411(4) .
C9 H9A 0.9700 .
C9 H9B 0.9700 .
C10 O3 1.428(4) .
C10 C11 1.503(5) .
C10 H10A 0.9700 .
C10 H10B 0.9700 .
C11 C12 1.383(5) 2
C11 C12 1.388(5) .
C12 C11 1.383(5) 3
C12 H12 0.9300 .
C13 Cl1 1.730(3) 3_565
C13 Cl1 1.730(3) 2_665
C13 Cl1 1.730(3) .
C13 H13 0.9800 .

loop_
_geom_torsion_atom_site_label_1
_geom_torsion_atom_site_label_2
_geom_torsion_atom_site_label_3
_geom_torsion_atom_site_label_4
_geom_torsion
_geom_torsion_site_symmetry_1
_geom_torsion_site_symmetry_4
O1 C2 C3 C6 -172.2(4) . .
O1 C2 C3 C4 -53.9(4) . .
O1 C2 C3 C5 65.3(4) . .
C6 C3 C4 O2 172.6(3) . .
C2 C3 C4 O2 54.4(4) . .
C5 C3 C4 O2 -64.7(4) . .
O1 C1 C7 C8 19.0(5) . .
O2 C1 C7 C8 143.7(3) . .
C9 C1 C7 C8 -100.7(4) . .
O1 C1 C7 C8 -161.9(3) . 2
O2 C1 C7 C8 -37.3(4) . 2
C9 C1 C7 C8 78.4(4) . 2
C8 C7 C8 C7 1.6(7) 2 3
C1 C7 C8 C7 -179.3(2) . 3
O1 C1 C9 O3 -55.7(3) . .
O2 C1 C9 O3 -172.6(3) . .
C7 C1 C9 O3 67.4(4) . .
O3 C10 C11 C12 -103.2(4) . 2
O3 C10 C11 C12 72.9(4) . .
C12 C11 C12 C11 0.1(7) 2 3
C10 C11 C12 C11 -176.1(3) . 3
O2 C1 O1 C2 -53.4(4) . .
C9 C1 O1 C2 -165.3(3) . .
C7 C1 O1 C2 71.3(4) . .
C3 C2 O1 C1 55.9(4) . .
O1 C1 O2 C4 54.5(4) . .
C9 C1 O2 C4 168.0(3) . .
C7 C1 O2 C4 -70.9(4) . .
C3 C4 O2 C1 -57.5(4) . .
C1 C9 O3 C10 -138.4(3) . .
C11 C10 O3 C9 87.6(4) . .
